data_2001809
loop_
_publ_author_name
'Larsson, A.-K.'
'Lidin, S.'
'St\%alhandske, C.'
'Albertsson, J.'

_publ_section_title
;
 Mercury(II) arsenate, a graphtonite-type structure
;
_journal_issue 4
_journal_name_full 'Acta Crystallographica Section C'
_journal_page_first 784
_journal_page_last 786
_journal_paper_doi 10.1107/S0108270192010588
_journal_volume 49
_journal_year 1993
_chemical_formula_moiety '(Hg1)3,(As1 O4)2'
_chemical_formula_sum 'As2 Hg3 O8'
_chemical_formula_weight 879.6
_symmetry_cell_setting monoclinic
_symmetry_space_group_name_Hall '-P 2ybc'
_symmetry_space_group_name_H-M 'P 1 21/c 1'
_atom_type_scat_source IntTabIV
_cell_angle_alpha 90
_cell_angle_beta 99.687(6)
_cell_angle_gamma 90
_cell_formula_units_Z 4
_cell_length_a 10.0049(11)
_cell_length_b 11.7555(12)
_cell_length_c 6.5374(5)
_cell_measurement_reflns_used 35
_cell_measurement_temperature 298
_cell_measurement_theta_max 27.1
_cell_measurement_theta_min 9.4
_cell_volume 757.92(13)
_diffrn_measurement_device 'Enraf-Nonius CAD4'
_diffrn_measurement_method \w/2\q
_diffrn_radiation_type MoK\a
_diffrn_radiation_wavelength 0.71069
_diffrn_reflns_av_R_equivalents 0.0132
_diffrn_reflns_limit_h_max 18
_diffrn_reflns_limit_h_min 0
_diffrn_reflns_limit_k_max 21
_diffrn_reflns_limit_k_min 0
_diffrn_reflns_limit_l_max 11
_diffrn_reflns_limit_l_min -11
_diffrn_reflns_number 5174
_diffrn_reflns_theta_max 40
_diffrn_standards_decay_% 5
_diffrn_standards_interval_time 60
_diffrn_standards_number 3
_exptl_absorpt_coefficient_mu 71.6
_exptl_absorpt_correction_T_max 0.0252
_exptl_absorpt_correction_T_min 0.0024
_exptl_absorpt_correction_type integration
_exptl_crystal_colour 'Pale yellow'
_exptl_crystal_density_diffrn 7.71
_exptl_crystal_description Superellipsoid
_refine_diff_density_max 5.7
_refine_diff_density_min -3.8
_refine_ls_goodness_of_fit_obs 1.48
_refine_ls_number_parameters 193
_refine_ls_number_reflns 2728
_refine_ls_R_factor_obs 0.0446
_refine_ls_shift/esd_max 0.1
_refine_ls_structure_factor_coef F
_refine_ls_weighting_details 'w = 1/[\s(F~o~^2^)^2^+(0.02F~o~^2^)^2^]^1/2^'
_refine_ls_weighting_scheme calc
_refine_ls_wR_factor_obs 0.0531
_reflns_number_observed 2733
_reflns_number_total 4617
_reflns_observed_criterion F~o~>3\s(F~o~)
_cod_data_source_file mu1008.cif
_cod_data_source_block mu1008_structure_1_of_1
_cod_depositor_comments
;
The following automatic conversions were performed:

'_refine_ls_weighting_scheme' value
'1/[\s(F~o~^2^)^2^+(0.02F~o~^2^)^2^]^1/2^' was changed to 'calc'. New
tag '_refine_ls_weighting_details' was created. The value of the new
tag was set to 'w = 1/[\s(F~o~^2^)^2^+(0.02F~o~^2^)^2^]^1/2^'.

Automatic conversion script
Id: cif_fix_values 3143 2015-03-26 13:38:13Z robertas 
;
_cod_original_cell_volume 757.93(8)
_cod_database_code 2001809

loop_
_atom_site_label
_atom_site_fract_x
_atom_site_fract_y
_atom_site_fract_z
_atom_site_U_iso_or_equiv
Hg1 .04640(10) .62100(10) .6657(2) .0201(4)
Hg2 .70270(10) .39380(10) .8198(2) .0212(4)
Hg3 .65890(10) .67040(10) .4063(2) .0226(5)
As1 .60450(10) .40440(10) .2951(2) .0132(3)
As2 .90370(10) .86820(10) .5930(2) .0119(3)
O11 .5472(11) .5383(9) .2289(19) .023(3)
O12 .7232(11) .4156(12) .5145(18) .026(3)
O13 .7050(11) .3504(10) .1291(16) .021(3)
O14 .4785(14) .3146(11) .3172(19) .029(3)
O21 .0499(11) .7937(9) .5836(19) .022(3)
O22 .7871(11) .7702(9) .6303(16) .020(3)
O23 .9137(12) .9427(8) .819(15) .018(2)
O24 .8681(10) .9459(8) .3787(16) .016(2)

loop_
_geom_angle_atom_site_label_1
_geom_angle_atom_site_label_2
_geom_angle_atom_site_label_3
_geom_angle_site_symmetry_3
_geom_angle
O21 Hg1 O23 2 161.8(6)
O12 Hg2 O13 7 170.6(5)
O11 Hg3 O22 . 166.6(4)

loop_
_geom_bond_atom_site_label_1
_geom_bond_atom_site_label_2
_geom_bond_site_symmetry_2
_geom_bond_distance
As1 O14 . 1.670(10)
As1 O11 . 1.710(10)
As1 O12 . 1.710(10)
As1 O13 . 1.720(10)
As2 O24 . 1.660(10)
As2 O22 . 1.690(10)
As2 O23 . 1.710(10)
As2 O21 11 1.720(10)
Hg1 O21 . 2.100(10)
Hg1 O23 2 2.130(10)
Hg1 O23 3 2.540(10)
Hg1 O24 4 2.560(10)
Hg1 O13 5 2.650(10)
Hg1 O12 5 2.790(10)
Hg1 O21 6 2.900(10)
Hg2 O12 . 2.060(10)
Hg2 O13 7 2.080(10)
Hg2 O24 6 2.490(10)
Hg2 O11 5 2.590(10)
Hg2 O21 8 2.720(10)
Hg3 O22 . 2.130(10)
Hg3 O11 . 2.140(10)
Hg3 O14 5 2.450(10)
Hg3 O22 9 2.480(10)
Hg3 O14 10 2.490(10)
